data_7035491
loop_
_publ_author_name
'Hiraoka, Yuya'
'Ikeue, Takahisa'
'Sakiyama, Hiroshi'
'Gu\'egan, Fr\'ed\'eric'
'Luneau, Dominique'
'Gillon, B\'eatrice'
'Hiromitsu, Ichiro'
'Yoshioka, Daisuke'
'Mikuriya, Masahiro'
'Kataoka, Yusuke'
'Handa, Makoto'

_publ_section_title
;
 An unprecedented up-field shift in the (13)C NMR spectrum of the carboxyl
 carbons of the lantern-type dinuclear complex TBA[Ru2(O2CCH3)4Cl2]
 (TBA(+) = tetra(n-butyl)ammonium cation).
;
_journal_issue 30
_journal_name_full 'Dalton transactions (Cambridge, England : 2003)'
_journal_page_first 13439
_journal_page_last 13443
_journal_paper_doi 10.1039/c5dt01680k
_journal_volume 44
_journal_year 2015
_chemical_formula_sum 'C26 H52 Cl6 N O8 Ru2'
_chemical_formula_weight 921.52
_space_group_crystal_system triclinic
_space_group_IT_number 2
_space_group_name_Hall '-P 1'
_space_group_name_H-M_alt 'P -1'
_symmetry_space_group_name_Hall '-P 1'
_symmetry_space_group_name_H-M 'P -1'
_atom_sites_solution_hydrogens geom
_audit_creation_method SHELXL-2014/7
_audit_update_record
;
2015-05-29 deposited with the CCDC.
2015-06-19 downloaded from the CCDC.
;
_cell_angle_alpha 76.860(2)
_cell_angle_beta 82.601(2)
_cell_angle_gamma 86.546(2)
_cell_formula_units_Z 2
_cell_length_a 11.9262(14)
_cell_length_b 12.4678(15)
_cell_length_c 13.3115(16)
_cell_measurement_temperature 90(2)
_cell_volume 1910.5(4)
_computing_cell_refinement 'Bruker SMART'
_computing_data_collection 'Bruker SMART'
_computing_data_reduction 'Bruker SAINT'
_computing_molecular_graphics 'Bruker SHELXL'
_computing_publication_material 'Bruker SHELXL'
_computing_structure_refinement 'SHELXL-2014/7 (Sheldrick, 2014)'
_computing_structure_solution 'SHELXS-97 (Sheldrick, 1997)'
_diffrn_ambient_temperature 90(2)
_diffrn_measured_fraction_theta_full 0.991
_diffrn_measured_fraction_theta_max 0.879
_diffrn_measurement_device_type 'CCD area detector'
_diffrn_measurement_method 'phi and omega scans'
_diffrn_radiation_type MoK\a
_diffrn_radiation_wavelength 0.71073
_diffrn_reflns_av_R_equivalents 0.0138
_diffrn_reflns_av_unetI/netI 0.0319
_diffrn_reflns_laue_measured_fraction_full 0.991
_diffrn_reflns_laue_measured_fraction_max 0.879
_diffrn_reflns_limit_h_max 15
_diffrn_reflns_limit_h_min -15
_diffrn_reflns_limit_k_max 15
_diffrn_reflns_limit_k_min -16
_diffrn_reflns_limit_l_max 16
_diffrn_reflns_limit_l_min -10
_diffrn_reflns_number 11700
_diffrn_reflns_point_group_measured_fraction_full 0.991
_diffrn_reflns_point_group_measured_fraction_max 0.879
_diffrn_reflns_theta_full 25.000
_diffrn_reflns_theta_max 28.309
_diffrn_reflns_theta_min 1.582
_diffrn_source 'fine-focus sealed tube'
_exptl_absorpt_coefficient_mu 1.252
_exptl_absorpt_correction_T_max 0.7052
_exptl_absorpt_correction_T_min 0.5205
_exptl_absorpt_correction_type multi-scan
_exptl_absorpt_process_details SADABS
_exptl_crystal_colour reddish-brown
_exptl_crystal_density_diffrn 1.602
_exptl_crystal_description plate
_exptl_crystal_F_000 938
_exptl_crystal_size_max 0.600
_exptl_crystal_size_mid 0.530
_exptl_crystal_size_min 0.300
_refine_diff_density_max 1.084
_refine_diff_density_min -0.576
_refine_diff_density_rms 0.091
_refine_ls_extinction_method none
_refine_ls_goodness_of_fit_ref 0.908
_refine_ls_hydrogen_treatment constr
_refine_ls_matrix_type full
_refine_ls_number_parameters 438
_refine_ls_number_reflns 8366
_refine_ls_number_restraints 0
_refine_ls_restrained_S_all 0.908
_refine_ls_R_factor_all 0.0364
_refine_ls_R_factor_gt 0.0310
_refine_ls_shift/su_max 0.008
_refine_ls_shift/su_mean 0.000
_refine_ls_structure_factor_coef Fsqd
_refine_ls_weighting_details 'w=1/[\s^2^(Fo^2^)+(0.0559P)^2^+0.9300P] where P=(Fo^2^+2Fc^2^)/3'
_refine_ls_weighting_scheme calc
_refine_ls_wR_factor_gt 0.0807
_refine_ls_wR_factor_ref 0.0832
_reflns_Friedel_coverage 0.000
_reflns_number_gt 7251
_reflns_number_total 8366
_reflns_threshold_expression 'I > 2\s(I)'
_cod_data_source_file c5dt01680k2.cif
_cod_data_source_block 14A0037
_cod_depositor_comments 'Adding full bibliography for 7035491.cif.'
_cod_database_code 7035491
_shelx_shelxl_version_number 2014/7
_shelx_space_group_comment
;
The symmetry employed for this shelxl refinement is uniquely defined
by the following loop, which should always be used as a source of
symmetry information in preference to the above space-group names.
They are only intended as comments.
;
_shelx_estimated_absorpt_t_min 0.520
_shelx_estimated_absorpt_t_max 0.705

loop_
_space_group_symop_operation_xyz
'x, y, z'
'-x, -y, -z'

loop_
_atom_site_label
_atom_site_type_symbol
_atom_site_fract_x
_atom_site_fract_y
_atom_site_fract_z
_atom_site_U_iso_or_equiv
_atom_site_adp_type
_atom_site_occupancy
_atom_site_site_symmetry_order
_atom_site_calc_flag
_atom_site_refinement_flags_posn
_atom_site_refinement_flags_adp
_atom_site_refinement_flags_occupancy
_atom_site_disorder_assembly
_atom_site_disorder_group
Ru1 Ru 0.91077(2) 0.03982(2) -0.00583(2) 0.01553(6) Uani 1 1 d . . . . .
Ru2 Ru 0.52503(2) 0.58713(2) 0.50189(2) 0.01932(6) Uani 1 1 d . . . . .
Cl1 Cl 0.71997(5) 0.13754(5) -0.02598(5) 0.01995(12) Uani 1 1 d . . . . .
Cl2 Cl 0.57687(6) 0.78169(5) 0.49501(5) 0.03128(16) Uani 1 1 d . . . . .
O1 O 0.86858(14) -0.08267(14) -0.07015(13) 0.0194(3) Uani 1 1 d . . . . .
O2 O 0.95759(14) 0.15970(14) 0.05953(13) 0.0199(4) Uani 1 1 d . . . . .
O3 O 0.85867(14) -0.05424(13) 0.13652(13) 0.0189(3) Uani 1 1 d . . . . .
O4 O 0.96743(14) 0.13067(14) -0.14817(13) 0.0191(3) Uani 1 1 d . . . . .
O5 O 0.67326(15) 0.56326(15) 0.41515(14) 0.0257(4) Uani 1 1 d . . . . .
O6 O 0.37670(16) 0.60577(15) 0.58978(14) 0.0258(4) Uani 1 1 d . . . . .
O7 O 0.59934(15) 0.52367(14) 0.63269(14) 0.0234(4) Uani 1 1 d . . . . .
O8 O 0.44945(15) 0.64560(14) 0.37211(14) 0.0231(4) Uani 1 1 d . . . . .
C1 C 0.9420(2) -0.1575(2) -0.08320(19) 0.0202(5) Uani 1 1 d . . . . .
C2 C 0.9093(2) -0.2484(2) -0.1296(2) 0.0279(6) Uani 1 1 d . . . . .
H2A H 0.8351 -0.2749 -0.0960 0.042 Uiso 1 1 calc R U . . .
H2B H 0.9657 -0.3092 -0.1190 0.042 Uiso 1 1 calc R U . . .
H2C H 0.9059 -0.2206 -0.2042 0.042 Uiso 1 1 calc R U . . .
C3 C 0.9300(2) -0.1197(2) 0.18457(19) 0.0192(5) Uani 1 1 d . . . . .
C4 C 0.8923(2) -0.1876(2) 0.2907(2) 0.0247(5) Uani 1 1 d . . . . .
H4A H 0.9107 -0.1502 0.3435 0.037 Uiso 1 1 calc R U . . .
H4B H 0.9312 -0.2600 0.2998 0.037 Uiso 1 1 calc R U . . .
H4C H 0.8104 -0.1968 0.2982 0.037 Uiso 1 1 calc R U . . .
C5 C 0.6926(2) 0.4724(2) 0.3869(2) 0.0272(6) Uani 1 1 d . . . . .
C6 C 0.8027(3) 0.4558(3) 0.3239(3) 0.0454(8) Uani 1 1 d . . . . .
H6A H 0.8421 0.5256 0.3024 0.068 Uiso 1 1 calc R U . . .
H6B H 0.7886 0.4306 0.2623 0.068 Uiso 1 1 calc R U . . .
H6C H 0.8496 0.4004 0.3658 0.068 Uiso 1 1 calc R U . . .
C7 C 0.5964(2) 0.4200(2) 0.6699(2) 0.0232(5) Uani 1 1 d . . . . .
C8 C 0.6482(3) 0.3733(2) 0.7680(2) 0.0318(6) Uani 1 1 d . . . . .
H8A H 0.6453 0.2927 0.7840 0.048 Uiso 1 1 calc R U . . .
H8B H 0.6061 0.4017 0.8252 0.048 Uiso 1 1 calc R U . . .
H8C H 0.7272 0.3949 0.7590 0.048 Uiso 1 1 calc R U . . .
N1 N 0.5326(2) 0.95696(19) 0.7608(2) 0.0341(6) Uani 1 1 d . . . . .
C9A C 0.6299(3) 1.0105(3) 0.6806(3) 0.0226(10) Uani 0.648(6) 1 d . . P A 1
H9AA H 0.6485 0.9664 0.6271 0.027 Uiso 0.648(6) 1 calc R U P A 1
H9AB H 0.6054 1.0854 0.6455 0.027 Uiso 0.648(6) 1 calc R U P A 1
C10A C 0.7337(4) 1.0175(4) 0.7322(3) 0.0316(12) Uani 0.648(6) 1 d . . P A 1
H10A H 0.7640 0.9428 0.7616 0.038 Uiso 0.648(6) 1 calc R U P A 1
H10B H 0.7156 1.0575 0.7888 0.038 Uiso 0.648(6) 1 calc R U P A 1
C9B C 0.6645(6) 0.9831(5) 0.7338(6) 0.0136(16) Uiso 0.352(6) 1 d . . P A 2
H9BA H 0.7008 0.9666 0.7986 0.016 Uiso 0.352(6) 1 calc R U P A 2
H9BB H 0.7014 0.9352 0.6883 0.016 Uiso 0.352(6) 1 calc R U P A 2
C10B C 0.6808(5) 1.1022(5) 0.6799(5) 0.0171(17) Uiso 0.352(6) 1 d . . P A 2
H10C H 0.6653 1.1530 0.7277 0.021 Uiso 0.352(6) 1 calc R U P A 2
H10D H 0.6370 1.1262 0.6198 0.021 Uiso 0.352(6) 1 calc R U P A 2
C11 C 0.8229(3) 1.0822(5) 0.6437(3) 0.0745(16) Uani 1 1 d . . . . .
H11A H 0.8975 1.0644 0.6697 0.089 Uiso 1 1 calc R U . A 1
H11B H 0.8241 1.0466 0.5842 0.089 Uiso 1 1 calc R U . A 1
C12 C 0.8216(3) 1.2037(5) 0.5981(4) 0.0836(18) Uani 1 1 d . . . . .
H12A H 0.8866 1.2214 0.5448 0.125 Uiso 1 1 calc R U . . .
H12B H 0.7515 1.2256 0.5665 0.125 Uiso 1 1 calc R U . . .
H12C H 0.8257 1.2436 0.6529 0.125 Uiso 1 1 calc R U . . .
C13 C 0.4518(3) 0.9540(2) 0.6834(2) 0.0356(7) Uani 1 1 d . . . . .
H13A H 0.4896 0.9126 0.6325 0.043 Uiso 1 1 calc R U . . .
H13B H 0.4378 1.0305 0.6450 0.043 Uiso 1 1 calc R U . . .
C14 C 0.3387(3) 0.9035(2) 0.7264(2) 0.0307(6) Uani 1 1 d . . . . .
H14A H 0.3002 0.9416 0.7795 0.037 Uiso 1 1 calc R U . . .
H14B H 0.3498 0.8247 0.7595 0.037 Uiso 1 1 calc R U . . .
C15 C 0.2668(3) 0.9150(3) 0.6377(2) 0.0501(9) Uani 1 1 d . . . . .
H15A H 0.2618 0.9936 0.6017 0.060 Uiso 1 1 calc R U . . .
H15B H 0.3046 0.8735 0.5870 0.060 Uiso 1 1 calc R U . . .
C16 C 0.1484(3) 0.8735(3) 0.6733(3) 0.0508(9) Uani 1 1 d . . . . .
H16A H 0.1064 0.8830 0.6131 0.076 Uiso 1 1 calc R U . . .
H16B H 0.1525 0.7952 0.7075 0.076 Uiso 1 1 calc R U . . .
H16C H 0.1096 0.9154 0.7223 0.076 Uiso 1 1 calc R U . . .
C17 C 0.5533(2) 0.8433(2) 0.8271(2) 0.0317(6) Uani 1 1 d . . . . .
H17A H 0.4803 0.8171 0.8668 0.038 Uiso 1 1 calc R U . . .
H17B H 0.6044 0.8502 0.8781 0.038 Uiso 1 1 calc R U . . .
C18 C 0.6037(2) 0.7557(2) 0.7702(3) 0.0365(7) Uani 1 1 d . . . . .
H18A H 0.6836 0.7718 0.7432 0.044 Uiso 1 1 calc R U . . .
H18B H 0.5617 0.7566 0.7105 0.044 Uiso 1 1 calc R U . . .
C19 C 0.5973(3) 0.6422(3) 0.8434(3) 0.0450(8) Uani 1 1 d . . . . .
H19A H 0.6250 0.6462 0.9094 0.054 Uiso 1 1 calc R U . . .
H19B H 0.6477 0.5897 0.8118 0.054 Uiso 1 1 calc R U . . .
C20 C 0.4778(3) 0.5986(3) 0.8670(3) 0.0529(9) Uani 1 1 d . . . . .
H20A H 0.4785 0.5258 0.9142 0.079 Uiso 1 1 calc R U . . .
H20B H 0.4277 0.6493 0.8998 0.079 Uiso 1 1 calc R U . . .
H20C H 0.4504 0.5928 0.8022 0.079 Uiso 1 1 calc R U . . .
C21 C 0.4867(2) 1.0267(2) 0.8384(2) 0.0326(7) Uani 1 1 d . . . . .
H21A H 0.4323 0.9822 0.8918 0.039 Uiso 1 1 calc R U . . .
H21B H 0.5505 1.0409 0.8740 0.039 Uiso 1 1 calc R U . . .
C22 C 0.4290(2) 1.1361(2) 0.7972(2) 0.0295(6) Uani 1 1 d . . . . .
H22A H 0.3617 1.1248 0.7648 0.035 Uiso 1 1 calc R U . . .
H22B H 0.4814 1.1834 0.7440 0.035 Uiso 1 1 calc R U . . .
C23 C 0.3936(2) 1.1914(2) 0.8889(2) 0.0299(6) Uani 1 1 d . . . . .
H23A H 0.3456 1.1408 0.9435 0.036 Uiso 1 1 calc R U . . .
H23B H 0.4620 1.2043 0.9189 0.036 Uiso 1 1 calc R U . . .
C24 C 0.3287(3) 1.3007(2) 0.8576(3) 0.0348(7) Uani 1 1 d . . . . .
H24A H 0.3081 1.3325 0.9186 0.052 Uiso 1 1 calc R U . . .
H24B H 0.3764 1.3517 0.8047 0.052 Uiso 1 1 calc R U . . .
H24C H 0.2600 1.2882 0.8293 0.052 Uiso 1 1 calc R U . . .
C25 C 0.1702(3) 0.3335(4) 0.4351(3) 0.0606(12) Uani 1 1 d . . . . .
H25A H 0.2356 0.3254 0.4754 0.073 Uiso 1 1 calc R U . B 3
H25B H 0.1991 0.3685 0.3626 0.073 Uiso 1 1 calc R U . B 3
Cl3A Cl 0.06942(16) 0.44281(17) 0.48476(17) 0.0584(5) Uani 0.5 1 d . . P C 3
Cl4A Cl 0.13319(14) 0.18392(14) 0.43232(13) 0.0286(3) Uani 0.5 1 d . . P C 3
Cl3B Cl 0.10992(13) 0.41646(14) 0.33398(14) 0.0440(4) Uani 0.5 1 d . . P C 4
Cl4B Cl 0.09572(19) 0.2400(2) 0.41351(16) 0.0552(5) Uani 0.5 1 d . . P C 4
C26 C 0.1304(4) 0.6084(3) 0.0640(3) 0.0645(13) Uani 1 1 d . . . . .
H26A H 0.2031 0.6407 0.0679 0.077 Uiso 1 1 calc R U . D 5
H26B H 0.0764 0.6710 0.0449 0.077 Uiso 1 1 calc R U . D 5
Cl5A Cl 0.07873(12) 0.53446(13) 0.19814(13) 0.0433(5) Uani 0.534(2) 1 d . . P E 5
Cl6A Cl 0.15489(15) 0.53738(14) -0.05145(14) 0.0464(5) Uani 0.534(2) 1 d . . P E 5
Cl5B Cl 0.00951(18) 0.59085(15) 0.12264(15) 0.0511(6) Uani 0.466(2) 1 d . . P E 6
Cl6B Cl 0.20628(19) 0.54810(15) -0.00390(16) 0.0460(5) Uani 0.466(2) 1 d . . P E 6

loop_
_atom_site_aniso_label
_atom_site_aniso_U_11
_atom_site_aniso_U_22
_atom_site_aniso_U_33
_atom_site_aniso_U_23
_atom_site_aniso_U_13
_atom_site_aniso_U_12
Ru1 0.01423(10) 0.01725(10) 0.01398(10) -0.00110(7) -0.00164(7) -0.00076(7)
Ru2 0.02077(11) 0.01605(11) 0.02036(11) 0.00010(8) -0.00647(8) -0.00165(7)
Cl1 0.0150(3) 0.0228(3) 0.0200(3) -0.0008(2) -0.0019(2) 0.0003(2)
Cl2 0.0469(4) 0.0178(3) 0.0309(3) -0.0001(3) -0.0188(3) -0.0050(3)
O1 0.0190(8) 0.0211(8) 0.0184(8) -0.0039(7) -0.0036(7) -0.0014(7)
O2 0.0201(8) 0.0206(8) 0.0191(9) -0.0040(7) -0.0036(7) 0.0003(7)
O3 0.0184(8) 0.0206(8) 0.0160(8) -0.0006(7) -0.0013(7) -0.0009(6)
O4 0.0179(8) 0.0216(8) 0.0153(8) 0.0009(7) -0.0015(7) -0.0013(6)
O5 0.0219(9) 0.0257(9) 0.0264(10) 0.0013(8) -0.0025(8) -0.0031(7)
O6 0.0285(10) 0.0233(9) 0.0239(9) -0.0016(8) -0.0041(8) 0.0013(7)
O7 0.0271(9) 0.0190(9) 0.0237(9) -0.0003(7) -0.0093(8) -0.0018(7)
O8 0.0256(9) 0.0185(8) 0.0246(9) 0.0006(7) -0.0097(8) -0.0016(7)
C1 0.0232(12) 0.0204(12) 0.0147(11) 0.0009(9) -0.0019(9) -0.0029(9)
C2 0.0290(14) 0.0258(13) 0.0307(14) -0.0086(11) -0.0050(12) -0.0039(11)
C3 0.0219(12) 0.0193(11) 0.0168(11) -0.0037(10) -0.0025(9) -0.0035(9)
C4 0.0230(13) 0.0298(14) 0.0173(12) 0.0020(11) 0.0001(10) -0.0017(10)
C5 0.0256(13) 0.0272(14) 0.0240(13) 0.0043(11) -0.0042(11) 0.0027(10)
C6 0.0372(17) 0.0401(18) 0.048(2) 0.0022(15) 0.0115(15) 0.0059(14)
C7 0.0215(12) 0.0227(12) 0.0246(13) -0.0013(11) -0.0066(10) 0.0000(10)
C8 0.0383(16) 0.0268(14) 0.0305(15) 0.0017(12) -0.0177(13) -0.0033(11)
N1 0.0266(12) 0.0228(11) 0.0484(16) -0.0103(11) 0.0185(11) -0.0060(9)
C9A 0.0169(19) 0.031(2) 0.018(2) -0.0025(17) -0.0011(16) -0.0031(15)
C10A 0.026(2) 0.046(3) 0.023(2) -0.0032(19) -0.0078(17) -0.0057(19)
C11 0.047(2) 0.144(5) 0.045(2) -0.046(3) 0.0201(18) -0.062(3)
C12 0.0264(19) 0.162(5) 0.088(3) -0.084(4) -0.014(2) 0.022(3)
C13 0.0515(19) 0.0249(14) 0.0212(14) 0.0022(11) 0.0128(13) 0.0086(13)
C14 0.0447(17) 0.0257(14) 0.0210(13) -0.0049(11) -0.0039(12) 0.0028(12)
C15 0.057(2) 0.070(2) 0.0241(15) -0.0169(16) -0.0110(15) 0.0260(19)
C16 0.058(2) 0.061(2) 0.043(2) -0.0242(18) -0.0208(17) 0.0099(18)
C17 0.0267(14) 0.0265(14) 0.0441(17) -0.0100(13) -0.0097(13) 0.0012(11)
C18 0.0266(14) 0.0340(15) 0.054(2) -0.0191(15) -0.0118(14) 0.0067(12)
C19 0.060(2) 0.0333(17) 0.050(2) -0.0179(15) -0.0315(18) 0.0169(15)
C20 0.082(3) 0.0295(17) 0.047(2) -0.0046(15) -0.013(2) -0.0029(17)
C21 0.0256(14) 0.0248(13) 0.0437(17) -0.0087(13) 0.0133(13) -0.0045(11)
C22 0.0215(13) 0.0257(13) 0.0430(17) -0.0121(12) -0.0014(12) -0.0009(10)
C23 0.0259(14) 0.0281(14) 0.0365(16) -0.0103(12) -0.0007(12) -0.0017(11)
C24 0.0345(16) 0.0344(16) 0.0407(17) -0.0189(14) -0.0077(13) 0.0060(12)
C25 0.045(2) 0.086(3) 0.043(2) 0.017(2) -0.0200(17) -0.028(2)
Cl3A 0.0500(10) 0.0600(11) 0.0652(12) -0.0001(9) -0.0320(10) -0.0010(8)
Cl4A 0.0266(8) 0.0309(8) 0.0298(8) -0.0098(7) -0.0028(6) -0.0017(6)
Cl3B 0.0365(8) 0.0437(9) 0.0470(9) 0.0019(7) -0.0095(7) 0.0019(6)
Cl4B 0.0475(12) 0.0859(17) 0.0398(11) -0.0297(12) 0.0087(9) -0.0324(11)
C26 0.090(3) 0.0389(19) 0.064(3) 0.0173(18) -0.052(2) -0.0243(19)
Cl5A 0.0313(8) 0.0502(9) 0.0435(9) 0.0007(7) -0.0009(6) -0.0129(6)
Cl6A 0.0492(10) 0.0487(9) 0.0443(10) -0.0193(8) -0.0031(8) 0.0038(7)
Cl5B 0.0614(12) 0.0417(10) 0.0380(10) 0.0032(8) 0.0169(9) 0.0008(8)
Cl6B 0.0579(12) 0.0391(9) 0.0395(11) -0.0126(8) 0.0069(10) -0.0036(8)

loop_
_atom_type_symbol
_atom_type_description
_atom_type_scat_dispersion_real
_atom_type_scat_dispersion_imag
_atom_type_scat_source
C C 0.0033 0.0016 'International Tables Vol C Tables 4.2.6.8 and 6.1.1.4'
H H 0.0000 0.0000 'International Tables Vol C Tables 4.2.6.8 and 6.1.1.4'
N N 0.0061 0.0033 'International Tables Vol C Tables 4.2.6.8 and 6.1.1.4'
O O 0.0106 0.0060 'International Tables Vol C Tables 4.2.6.8 and 6.1.1.4'
Cl Cl 0.1484 0.1585 'International Tables Vol C Tables 4.2.6.8 and 6.1.1.4'
Ru Ru -1.2594 0.8363 'International Tables Vol C Tables 4.2.6.8 and 6.1.1.4'

loop_
_geom_angle_atom_site_label_1
_geom_angle_atom_site_label_2
_geom_angle_atom_site_label_3
_geom_angle
_geom_angle_site_symmetry_1
_geom_angle_site_symmetry_3
O4 Ru1 O2 89.44(7) . .
O4 Ru1 O1 90.81(7) . .
O2 Ru1 O1 178.19(6) . .
O4 Ru1 O3 178.15(6) . .
O2 Ru1 O3 90.95(7) . .
O1 Ru1 O3 88.75(7) . .
O4 Ru1 Ru1 88.94(5) . 2_755
O2 Ru1 Ru1 88.73(5) . 2_755
O1 Ru1 Ru1 89.49(5) . 2_755
O3 Ru1 Ru1 89.26(5) . 2_755
O4 Ru1 Cl1 87.96(5) . .
O2 Ru1 Cl1 89.68(5) . .
O1 Ru1 Cl1 92.11(5) . .
O3 Ru1 Cl1 93.85(5) . .
Ru1 Ru1 Cl1 176.533(18) 2_755 .
O8 Ru2 O6 89.82(7) . .
O8 Ru2 O5 90.78(7) . .
O6 Ru2 O5 178.21(7) . .
O8 Ru2 O7 178.26(7) . .
O6 Ru2 O7 89.99(7) . .
O5 Ru2 O7 89.36(7) . .
O8 Ru2 Ru2 88.57(5) . 2_666
O6 Ru2 Ru2 89.31(5) . 2_666
O5 Ru2 Ru2 89.02(5) . 2_666
O7 Ru2 Ru2 89.70(5) . 2_666
O8 Ru2 Cl2 88.08(5) . .
O6 Ru2 Cl2 91.49(6) . .
O5 Ru2 Cl2 90.22(6) . .
O7 Ru2 Cl2 93.65(5) . .
Ru2 Ru2 Cl2 176.55(2) 2_666 .
C1 O1 Ru1 118.78(16) . .
C1 O2 Ru1 119.36(16) 2_755 .
C3 O3 Ru1 118.82(15) . .
C3 O4 Ru1 119.36(15) 2_755 .
C5 O5 Ru2 119.16(17) . .
C5 O6 Ru2 119.07(17) 2_666 .
C7 O7 Ru2 118.44(16) . .
C7 O8 Ru2 120.32(16) 2_666 .
O1 C1 O2 123.6(2) . 2_755
O1 C1 C2 118.3(2) . .
O2 C1 C2 118.1(2) 2_755 .
C1 C2 H2A 109.5 . .
C1 C2 H2B 109.5 . .
H2A C2 H2B 109.5 . .
C1 C2 H2C 109.5 . .
H2A C2 H2C 109.5 . .
H2B C2 H2C 109.5 . .
O3 C3 O4 123.6(2) . 2_755
O3 C3 C4 118.9(2) . .
O4 C3 C4 117.5(2) 2_755 .
C3 C4 H4A 109.5 . .
C3 C4 H4B 109.5 . .
H4A C4 H4B 109.5 . .
C3 C4 H4C 109.5 . .
H4A C4 H4C 109.5 . .
H4B C4 H4C 109.5 . .
O5 C5 O6 123.4(2) . 2_666
O5 C5 C6 118.4(3) . .
O6 C5 C6 118.1(3) 2_666 .
C5 C6 H6A 109.5 . .
C5 C6 H6B 109.5 . .
H6A C6 H6B 109.5 . .
C5 C6 H6C 109.5 . .
H6A C6 H6C 109.5 . .
H6B C6 H6C 109.5 . .
O8 C7 O7 123.0(2) 2_666 .
O8 C7 C8 118.4(2) 2_666 .
O7 C7 C8 118.6(2) . .
C7 C8 H8A 109.5 . .
C7 C8 H8B 109.5 . .
H8A C8 H8B 109.5 . .
C7 C8 H8C 109.5 . .
H8A C8 H8C 109.5 . .
H8B C8 H8C 109.5 . .
C13 N1 C17 111.4(2) . .
C13 N1 C21 112.7(2) . .
C17 N1 C21 104.6(2) . .
C13 N1 C9A 96.2(2) . .
C17 N1 C9A 118.5(2) . .
C21 N1 C9A 113.6(2) . .
C13 N1 C9B 125.9(3) . .
C17 N1 C9B 94.1(3) . .
C21 N1 C9B 105.1(3) . .
C10A C9A N1 111.0(3) . .
C10A C9A H9AA 109.4 . .
N1 C9A H9AA 109.4 . .
C10A C9A H9AB 109.4 . .
N1 C9A H9AB 109.4 . .
H9AA C9A H9AB 108.0 . .
C9A C10A C11 105.8(3) . .
C9A C10A H10A 110.6 . .
C11 C10A H10A 110.6 . .
C9A C10A H10B 110.6 . .
C11 C10A H10B 110.6 . .
H10A C10A H10B 108.7 . .
C10B C9B N1 110.9(5) . .
C10B C9B H9BA 109.5 . .
N1 C9B H9BA 109.5 . .
C10B C9B H9BB 109.5 . .
N1 C9B H9BB 109.5 . .
H9BA C9B H9BB 108.0 . .
C9B C10B C11 93.6(5) . .
C9B C10B H10C 113.0 . .
C11 C10B H10C 113.0 . .
C9B C10B H10D 113.0 . .
C11 C10B H10D 113.0 . .
H10C C10B H10D 110.4 . .
C12 C11 C10A 126.7(4) . .
C12 C11 C10B 85.1(4) . .
C12 C11 H11A 105.6 . .
C10A C11 H11A 105.6 . .
C12 C11 H11B 105.6 . .
C10A C11 H11B 105.6 . .
H11A C11 H11B 106.1 . .
C11 C12 H12A 109.5 . .
C11 C12 H12B 109.5 . .
H12A C12 H12B 109.5 . .
C11 C12 H12C 109.5 . .
H12A C12 H12C 109.5 . .
H12B C12 H12C 109.5 . .
N1 C13 C14 116.7(2) . .
N1 C13 H13A 108.1 . .
C14 C13 H13A 108.1 . .
N1 C13 H13B 108.1 . .
C14 C13 H13B 108.1 . .
H13A C13 H13B 107.3 . .
C13 C14 C15 108.8(3) . .
C13 C14 H14A 109.9 . .
C15 C14 H14A 109.9 . .
C13 C14 H14B 109.9 . .
C15 C14 H14B 109.9 . .
H14A C14 H14B 108.3 . .
C16 C15 C14 113.2(3) . .
C16 C15 H15A 108.9 . .
C14 C15 H15A 108.9 . .
C16 C15 H15B 108.9 . .
C14 C15 H15B 108.9 . .
H15A C15 H15B 107.7 . .
C15 C16 H16A 109.5 . .
C15 C16 H16B 109.5 . .
H16A C16 H16B 109.5 . .
C15 C16 H16C 109.5 . .
H16A C16 H16C 109.5 . .
H16B C16 H16C 109.5 . .
N1 C17 C18 116.6(3) . .
N1 C17 H17A 108.2 . .
C18 C17 H17A 108.2 . .
N1 C17 H17B 108.2 . .
C18 C17 H17B 108.2 . .
H17A C17 H17B 107.3 . .
C17 C18 C19 110.2(3) . .
C17 C18 H18A 109.6 . .
C19 C18 H18A 109.6 . .
C17 C18 H18B 109.6 . .
C19 C18 H18B 109.6 . .
H18A C18 H18B 108.1 . .
C18 C19 C20 112.9(3) . .
C18 C19 H19A 109.0 . .
C20 C19 H19A 109.0 . .
C18 C19 H19B 109.0 . .
C20 C19 H19B 109.0 . .
H19A C19 H19B 107.8 . .
C19 C20 H20A 109.5 . .
C19 C20 H20B 109.5 . .
H20A C20 H20B 109.5 . .
C19 C20 H20C 109.5 . .
H20A C20 H20C 109.5 . .
H20B C20 H20C 109.5 . .
C22 C21 N1 117.8(3) . .
C22 C21 H21A 107.9 . .
N1 C21 H21A 107.9 . .
C22 C21 H21B 107.9 . .
N1 C21 H21B 107.9 . .
H21A C21 H21B 107.2 . .
C21 C22 C23 107.8(3) . .
C21 C22 H22A 110.1 . .
C23 C22 H22A 110.1 . .
C21 C22 H22B 110.1 . .
C23 C22 H22B 110.1 . .
H22A C22 H22B 108.5 . .
C24 C23 C22 112.7(2) . .
C24 C23 H23A 109.1 . .
C22 C23 H23A 109.1 . .
C24 C23 H23B 109.1 . .
C22 C23 H23B 109.1 . .
H23A C23 H23B 107.8 . .
C23 C24 H24A 109.5 . .
C23 C24 H24B 109.5 . .
H24A C24 H24B 109.5 . .
C23 C24 H24C 109.5 . .
H24A C24 H24C 109.5 . .
H24B C24 H24C 109.5 . .
Cl4B C25 Cl3B 84.0(2) . .
Cl3A C25 Cl4A 126.8(2) . .
Cl3A C25 H25A 105.6 . .
Cl4A C25 H25A 105.6 . .
Cl3A C25 H25B 105.6 . .
Cl4A C25 H25B 105.6 . .
H25A C25 H25B 106.1 . .
Cl6B C26 Cl5B 134.6(3) . .
Cl5A C26 Cl6A 122.8(2) . .
Cl5A C26 H26A 106.6 . .
Cl6A C26 H26A 106.6 . .
Cl5A C26 H26B 106.6 . .
Cl6A C26 H26B 106.6 . .
H26A C26 H26B 106.6 . .

loop_
_geom_bond_atom_site_label_1
_geom_bond_atom_site_label_2
_geom_bond_distance
_geom_bond_site_symmetry_2
Ru1 O4 2.0289(16) .
Ru1 O2 2.0296(17) .
Ru1 O1 2.0291(17) .
Ru1 O3 2.0312(16) .
Ru1 Ru1 2.3023(4) 2_755
Ru1 Cl1 2.5315(6) .
Ru2 O8 2.0192(17) .
Ru2 O6 2.0232(19) .
Ru2 O5 2.0283(18) .
Ru2 O7 2.0321(17) .
Ru2 Ru2 2.3006(5) 2_666
Ru2 Cl2 2.5179(7) .
O1 C1 1.267(3) .
O2 C1 1.274(3) 2_755
O3 C3 1.272(3) .
O4 C3 1.268(3) 2_755
O5 C5 1.272(3) .
O6 C5 1.274(3) 2_666
O7 C7 1.276(3) .
O8 C7 1.273(3) 2_666
C1 O2 1.274(3) 2_755
C1 C2 1.501(4) .
C2 H2A 0.9800 .
C2 H2B 0.9800 .
C2 H2C 0.9800 .
C3 O4 1.268(3) 2_755
C3 C4 1.501(3) .
C4 H4A 0.9800 .
C4 H4B 0.9800 .
C4 H4C 0.9800 .
C5 O6 1.274(3) 2_666
C5 C6 1.494(4) .
C6 H6A 0.9800 .
C6 H6B 0.9800 .
C6 H6C 0.9800 .
C7 O8 1.273(3) 2_666
C7 C8 1.499(4) .
C8 H8A 0.9800 .
C8 H8B 0.9800 .
C8 H8C 0.9800 .
N1 C13 1.506(4) .
N1 C17 1.514(4) .
N1 C21 1.526(4) .
N1 C9A 1.545(4) .
N1 C9B 1.604(7) .
C9A C10A 1.507(6) .
C9A H9AA 0.9900 .
C9A H9AB 0.9900 .
C10A C11 1.587(6) .
C10A H10A 0.9900 .
C10A H10B 0.9900 .
C9B C10B 1.508(9) .
C9B H9BA 0.9900 .
C9B H9BB 0.9900 .
C10B C11 1.721(8) .
C10B H10C 0.9900 .
C10B H10D 0.9900 .
C11 C12 1.499(7) .
C11 H11A 0.9900 .
C11 H11B 0.9900 .
C12 H12A 0.9800 .
C12 H12B 0.9800 .
C12 H12C 0.9800 .
C13 C14 1.511(4) .
C13 H13A 0.9900 .
C13 H13B 0.9900 .
C14 C15 1.523(4) .
C14 H14A 0.9900 .
C14 H14B 0.9900 .
C15 C16 1.513(5) .
C15 H15A 0.9900 .
C15 H15B 0.9900 .
C16 H16A 0.9800 .
C16 H16B 0.9800 .
C16 H16C 0.9800 .
C17 C18 1.520(4) .
C17 H17A 0.9900 .
C17 H17B 0.9900 .
C18 C19 1.525(5) .
C18 H18A 0.9900 .
C18 H18B 0.9900 .
C19 C20 1.524(5) .
C19 H19A 0.9900 .
C19 H19B 0.9900 .
C20 H20A 0.9800 .
C20 H20B 0.9800 .
C20 H20C 0.9800 .
C21 C22 1.510(4) .
C21 H21A 0.9900 .
C21 H21B 0.9900 .
C22 C23 1.536(4) .
C22 H22A 0.9900 .
C22 H22B 0.9900 .
C23 C24 1.526(4) .
C23 H23A 0.9900 .
C23 H23B 0.9900 .
C24 H24A 0.9800 .
C24 H24B 0.9800 .
C24 H24C 0.9800 .
C25 Cl4B 1.604(4) .
C25 Cl3B 1.710(4) .
C25 Cl3A 1.935(5) .
C25 Cl4A 1.952(5) .
C25 H25A 0.9900 .
C25 H25B 0.9900 .
C26 Cl6B 1.489(5) .
C26 Cl5B 1.552(5) .
C26 Cl5A 1.859(4) .
C26 Cl6A 1.924(5) .
C26 H26A 0.9900 .
C26 H26B 0.9900 .

loop_
_geom_torsion_atom_site_label_1
_geom_torsion_atom_site_label_2
_geom_torsion_atom_site_label_3
_geom_torsion_atom_site_label_4
_geom_torsion
_geom_torsion_site_symmetry_4
Ru1 O1 C1 O2 -1.1(3) 2_755
Ru1 O1 C1 C2 179.24(17) .
Ru1 O3 C3 O4 -0.7(3) 2_755
Ru1 O3 C3 C4 178.71(17) .
Ru2 O5 C5 O6 0.1(4) 2_666
Ru2 O5 C5 C6 -179.4(2) .
Ru2 O7 C7 O8 1.1(3) 2_666
Ru2 O7 C7 C8 -178.31(19) .
C13 N1 C9A C10A -175.0(3) .
C17 N1 C9A C10A -56.5(4) .
C21 N1 C9A C10A 66.9(4) .
N1 C9A C10A C11 -175.5(3) .
C13 N1 C9B C10B 69.3(6) .
C17 N1 C9B C10B -170.5(5) .
C21 N1 C9B C10B -64.2(6) .
N1 C9B C10B C11 -167.8(4) .
C9A C10A C11 C12 75.5(5) .
C9B C10B C11 C12 -178.2(5) .
C17 N1 C13 C14 54.8(3) .
C21 N1 C13 C14 -62.5(3) .
C9A N1 C13 C14 178.6(3) .
C9B N1 C13 C14 166.9(3) .
N1 C13 C14 C15 176.3(2) .
C13 C14 C15 C16 -176.3(3) .
C13 N1 C17 C18 60.0(3) .
C21 N1 C17 C18 -178.0(2) .
C9A N1 C17 C18 -50.2(4) .
C9B N1 C17 C18 -71.2(4) .
N1 C17 C18 C19 -168.6(2) .
C17 C18 C19 C20 73.8(3) .
C13 N1 C21 C22 -43.1(3) .
C17 N1 C21 C22 -164.3(2) .
C9A N1 C21 C22 65.0(3) .
C9B N1 C21 C22 97.3(4) .
N1 C21 C22 C23 -178.6(2) .
C21 C22 C23 C24 -177.1(2) .
